data_2218831
loop_
_publ_author_name
'Zhang, Li-Ping'
'Wei, Lin-Juan'
'Chen, Ming-Qing'
'Zhang, Zhan-Hui'

_publ_section_title
;
 (<i>Z</i>)-3-Anilino-1,3-diphenylprop-2-en-1-one
;
_journal_coeditor_code SU2060
_journal_issue 7
_journal_name_full 'Acta Crystallographica Section E'
_journal_page_first o1327
_journal_paper_doi 10.1107/S1600536808016711
_journal_volume 64
_journal_year 2008
_chemical_formula_iupac 'C21 H17 N O'
_chemical_formula_moiety 'C21 H17 N O'
_chemical_formula_sum 'C21 H17 N O'
_chemical_formula_weight 299.36
_chemical_name_systematic
;
(<i>Z</i>)-3-Anilino-1,3-diphenylprop-2-en-1-one
;
_space_group_IT_number 14
_symmetry_cell_setting monoclinic
_symmetry_space_group_name_Hall '-P 2ybc'
_symmetry_space_group_name_H-M 'P 1 21/c 1'
_atom_sites_solution_hydrogens geom
_atom_sites_solution_primary direct
_atom_sites_solution_secondary difmap
_cell_angle_alpha 90.00
_cell_angle_beta 114.433(7)
_cell_angle_gamma 90.00
_cell_formula_units_Z 4
_cell_length_a 15.880(7)
_cell_length_b 6.034(3)
_cell_length_c 18.401(8)
_cell_measurement_reflns_used 1702
_cell_measurement_temperature 294(2)
_cell_measurement_theta_max 23.76
_cell_measurement_theta_min 2.25
_cell_volume 1605.3(13)
_computing_cell_refinement 'SAINT (Bruker, 2000)'
_computing_data_collection 'SMART (Bruker, 2000)'
_computing_data_reduction 'SAINT (Bruker, 2000)'
_computing_molecular_graphics 'SHELXTL (Sheldrick, 2008)'
_computing_publication_material 'SHELXTL (Sheldrick, 2008)'
_computing_structure_refinement 'SHELXL97 (Sheldrick, 2008)'
_computing_structure_solution 'SHELXS97 (Sheldrick, 2008)'
_diffrn_ambient_temperature 294(2)
_diffrn_measured_fraction_theta_full 0.981
_diffrn_measured_fraction_theta_max 0.981
_diffrn_measurement_device_type 'Bruker SMART CCD area-detector'
_diffrn_measurement_method 'phi and omega scans'
_diffrn_radiation_monochromator graphite
_diffrn_radiation_source 'fine-focus sealed tube'
_diffrn_radiation_type MoK\a
_diffrn_radiation_wavelength 0.71073
_diffrn_reflns_av_R_equivalents 0.0515
_diffrn_reflns_av_sigmaI/netI 0.0657
_diffrn_reflns_limit_h_max 18
_diffrn_reflns_limit_h_min -17
_diffrn_reflns_limit_k_max 7
_diffrn_reflns_limit_k_min -7
_diffrn_reflns_limit_l_max 21
_diffrn_reflns_limit_l_min -17
_diffrn_reflns_number 7511
_diffrn_reflns_theta_full 25.01
_diffrn_reflns_theta_max 25.01
_diffrn_reflns_theta_min 2.25
_diffrn_standards_decay_% 0
_diffrn_standards_number 0
_exptl_absorpt_coefficient_mu 0.076
_exptl_absorpt_correction_T_max 0.98
_exptl_absorpt_correction_T_min 0.96
_exptl_absorpt_correction_type multi-scan
_exptl_absorpt_process_details '(SADABS; Bruker, 2000)'
_exptl_crystal_colour yellow
_exptl_crystal_density_diffrn 1.239
_exptl_crystal_density_method 'not measured'
_exptl_crystal_description block
_exptl_crystal_F_000 632
_exptl_crystal_size_max 0.24
_exptl_crystal_size_mid 0.20
_exptl_crystal_size_min 0.14
_refine_diff_density_max 0.241
_refine_diff_density_min -0.230
_refine_ls_extinction_coef 0.021(4)
_refine_ls_extinction_expression Fc^*^=kFc[1+0.001xFc^2^\l^3^/sin(2\q)]^-1/4^
_refine_ls_extinction_method SHELXL97
_refine_ls_goodness_of_fit_ref 1.045
_refine_ls_hydrogen_treatment constr
_refine_ls_matrix_type full
_refine_ls_number_parameters 209
_refine_ls_number_reflns 2774
_refine_ls_number_restraints 0
_refine_ls_restrained_S_all 1.045
_refine_ls_R_factor_all 0.1360
_refine_ls_R_factor_gt 0.0790
_refine_ls_shift/su_max_lt 0.001
_refine_ls_shift/su_mean <0.001
_refine_ls_structure_factor_coef Fsqd
_refine_ls_weighting_details 'calc w=1/[\s^2^(Fo^2^)+(0.1119P)^2^+1.6140P] where P=(Fo^2^+2Fc^2^)/3'
_refine_ls_weighting_scheme calc
_refine_ls_wR_factor_gt 0.2115
_refine_ls_wR_factor_ref 0.2487
_reflns_number_gt 1580
_reflns_number_total 2774
_reflns_threshold_expression I>2\s(I)
_cod_data_source_file su2060.cif
_cod_data_source_block I
_cod_depositor_comments
;
The following automatic conversions were performed:
'_symmetry_cell_setting' value 'Monoclinic' changed to 'monoclinic'
according to '/home/saulius/struct/CIF-dictionaries/cif_core.dic'
dictionary named 'cif_core.dic' version 2.4.1 from 2010-06-29.

Automatic conversion script
Id: cif_fix_enum 1527 2010-12-29 10:47:43Z saulius 

The following automatic conversions were performed:

'_symmetry_cell_setting' value 'Monoclinic' changed to 'monoclinic'
according to /home/saulius/struct/CIF-dictionaries/cif_core.dic
dictionary named 'cif_core.dic' version 2.4.1 from 2010-06-29.

Automatic conversion script
Id: cif_fix_values 1715 2011-07-08 13:25:40Z adriana 
;
_cod_original_cell_volume 1605.4(13)
_cod_original_sg_symbol_H-M 'P 21/c'
_cod_database_code 2218831
_cod_database_fobs_code 2218831

loop_
_symmetry_equiv_pos_as_xyz
'x, y, z'
'-x, y+1/2, -z+1/2'
'-x, -y, -z'
'x, -y-1/2, z-1/2'

loop_
_atom_site_type_symbol
_atom_site_label
_atom_site_fract_x
_atom_site_fract_y
_atom_site_fract_z
_atom_site_U_iso_or_equiv
_atom_site_adp_type
_atom_site_calc_flag
_atom_site_refinement_flags
_atom_site_occupancy
O O1 0.2315(2) 0.0638(5) 0.19524(16) 0.0578(9) Uani d . 1
N N1 0.3124(2) -0.1522(6) 0.11657(19) 0.0490(9) Uani d . 1
H H1 0.3021 -0.1332 0.1585 0.059 Uiso calc R 1
C C1 0.1066(3) 0.5369(7) 0.0895(2) 0.0511(11) Uani d . 1
H H1A 0.1389 0.5646 0.0582 0.061 Uiso calc R 1
C C2 0.0442(3) 0.6921(8) 0.0932(3) 0.0616(13) Uani d . 1
H H2 0.0358 0.8249 0.0654 0.074 Uiso calc R 1
C C3 -0.0053(3) 0.6511(10) 0.1376(3) 0.0723(16) Uani d . 1
H H3 -0.0474 0.7553 0.1396 0.087 Uiso calc R 1
C C4 0.0075(4) 0.4553(11) 0.1792(3) 0.0750(16) Uani d . 1
H H4 -0.0267 0.4262 0.2087 0.090 Uiso calc R 1
C C5 0.0711(3) 0.3018(9) 0.1771(3) 0.0586(13) Uani d . 1
H H5 0.0804 0.1709 0.2061 0.070 Uiso calc R 1
C C6 0.1212(3) 0.3424(7) 0.1318(2) 0.0430(10) Uani d . 1
C C7 0.1904(3) 0.1718(7) 0.1323(2) 0.0451(10) Uani d . 1
C C8 0.2038(3) 0.1350(7) 0.0618(2) 0.0435(10) Uani d . 1
H H8 0.1709 0.2233 0.0177 0.052 Uiso calc R 1
C C9 0.2619(3) -0.0218(7) 0.0543(2) 0.0421(10) Uani d . 1
C C10 0.2628(3) -0.0622(7) -0.0250(2) 0.0418(10) Uani d . 1
C C11 0.2382(3) -0.2677(8) -0.0616(2) 0.0521(12) Uani d . 1
H H11 0.2253 -0.3840 -0.0346 0.063 Uiso calc R 1
C C12 0.2325(3) -0.3011(8) -0.1375(2) 0.0585(13) Uani d . 1
H H12 0.2151 -0.4388 -0.1619 0.070 Uiso calc R 1
C C13 0.2526(3) -0.1323(9) -0.1769(3) 0.0611(13) Uani d . 1
H H13 0.2491 -0.1554 -0.2281 0.073 Uiso calc R 1
C C14 0.2776(4) 0.0702(9) -0.1418(3) 0.0690(15) Uani d . 1
H H14 0.2913 0.1846 -0.1690 0.083 Uiso calc R 1
C C15 0.2828(3) 0.1064(8) -0.0654(3) 0.0587(13) Uani d . 1
H H15 0.2997 0.2450 -0.0418 0.070 Uiso calc R 1
C C16 0.3797(3) -0.3154(7) 0.1242(2) 0.0458(11) Uani d . 1
C C17 0.3834(3) -0.5000(7) 0.1687(2) 0.0536(12) Uani d . 1
H H17 0.3408 -0.5166 0.1910 0.064 Uiso calc R 1
C C18 0.4486(4) -0.6602(8) 0.1808(3) 0.0679(15) Uani d . 1
H H18 0.4510 -0.7834 0.2120 0.082 Uiso calc R 1
C C19 0.5104(4) -0.6391(10) 0.1473(3) 0.0804(17) Uani d . 1
H H19 0.5539 -0.7497 0.1544 0.096 Uiso calc R 1
C C20 0.5083(3) -0.4551(12) 0.1031(3) 0.0783(17) Uani d . 1
H H20 0.5509 -0.4409 0.0807 0.094 Uiso calc R 1
C C21 0.4432(3) -0.2894(9) 0.0914(3) 0.0647(13) Uani d . 1
H H21 0.4424 -0.1633 0.0620 0.078 Uiso calc R 1

loop_
_atom_site_aniso_label
_atom_site_aniso_U_11
_atom_site_aniso_U_22
_atom_site_aniso_U_33
_atom_site_aniso_U_12
_atom_site_aniso_U_13
_atom_site_aniso_U_23
O1 0.077(2) 0.063(2) 0.0374(15) 0.0107(17) 0.0279(15) 0.0051(15)
N1 0.062(2) 0.054(2) 0.0368(17) 0.0121(18) 0.0251(17) 0.0093(16)
C1 0.056(3) 0.053(3) 0.047(2) -0.005(2) 0.023(2) -0.006(2)
C2 0.067(3) 0.053(3) 0.056(3) 0.005(2) 0.016(2) -0.007(2)
C3 0.058(3) 0.091(4) 0.064(3) 0.012(3) 0.021(3) -0.023(3)
C4 0.069(3) 0.104(5) 0.065(3) 0.013(3) 0.041(3) -0.002(3)
C5 0.068(3) 0.066(3) 0.048(2) 0.004(3) 0.031(2) 0.000(2)
C6 0.051(2) 0.046(2) 0.0301(19) -0.0043(19) 0.0157(18) -0.0060(17)
C7 0.051(2) 0.047(3) 0.040(2) -0.005(2) 0.0211(19) -0.0032(19)
C8 0.054(2) 0.047(2) 0.0299(19) 0.002(2) 0.0177(18) 0.0031(18)
C9 0.050(2) 0.044(2) 0.0333(19) -0.001(2) 0.0178(18) 0.0006(18)
C10 0.047(2) 0.045(2) 0.0315(19) 0.0042(19) 0.0152(18) 0.0012(17)
C11 0.070(3) 0.050(3) 0.041(2) -0.006(2) 0.028(2) -0.004(2)
C12 0.071(3) 0.061(3) 0.044(2) -0.004(2) 0.024(2) -0.015(2)
C13 0.078(3) 0.073(4) 0.038(2) 0.012(3) 0.029(2) 0.003(2)
C14 0.104(4) 0.067(4) 0.051(3) 0.009(3) 0.046(3) 0.017(3)
C15 0.094(4) 0.046(3) 0.047(2) 0.000(2) 0.040(3) 0.004(2)
C16 0.048(2) 0.051(3) 0.033(2) 0.002(2) 0.0113(18) -0.0049(18)
C17 0.055(3) 0.049(3) 0.045(2) -0.004(2) 0.008(2) -0.003(2)
C18 0.068(3) 0.042(3) 0.068(3) 0.004(3) 0.002(3) 0.002(2)
C19 0.068(4) 0.076(4) 0.078(4) 0.024(3) 0.011(3) -0.012(3)
C20 0.057(3) 0.114(5) 0.064(3) 0.016(3) 0.025(3) -0.003(3)
C21 0.056(3) 0.084(4) 0.056(3) 0.007(3) 0.024(2) 0.006(3)

loop_
_atom_type_symbol
_atom_type_description
_atom_type_scat_dispersion_real
_atom_type_scat_dispersion_imag
_atom_type_scat_source
C C 0.0033 0.0016 'International Tables Vol C Tables 4.2.6.8 and 6.1.1.4'
H H 0.0000 0.0000 'International Tables Vol C Tables 4.2.6.8 and 6.1.1.4'
N N 0.0061 0.0033 'International Tables Vol C Tables 4.2.6.8 and 6.1.1.4'
O O 0.0106 0.0060 'International Tables Vol C Tables 4.2.6.8 and 6.1.1.4'

loop_
_geom_angle_atom_site_label_1
_geom_angle_atom_site_label_2
_geom_angle_atom_site_label_3
_geom_angle
C9 N1 C16 130.5(3)
C9 N1 H1 114.7
C16 N1 H1 114.7
C6 C1 C2 120.4(4)
C6 C1 H1A 119.8
C2 C1 H1A 119.8
C3 C2 C1 120.4(5)
C3 C2 H2 119.8
C1 C2 H2 119.8
C2 C3 C4 119.8(5)
C2 C3 H3 120.1
C4 C3 H3 120.1
C3 C4 C5 120.1(5)
C3 C4 H4 120.0
C5 C4 H4 120.0
C4 C5 C6 120.3(5)
C4 C5 H5 119.9
C6 C5 H5 119.9
C1 C6 C5 119.0(4)
C1 C6 C7 122.8(4)
C5 C6 C7 118.3(4)
O1 C7 C8 123.2(4)
O1 C7 C6 117.5(3)
C8 C7 C6 119.3(4)
C9 C8 C7 124.4(4)
C9 C8 H8 117.8
C7 C8 H8 117.8
N1 C9 C8 120.4(3)
N1 C9 C10 119.7(4)
C8 C9 C10 119.6(3)
C15 C10 C11 118.8(4)
C15 C10 C9 120.6(4)
C11 C10 C9 120.5(4)
C12 C11 C10 120.6(4)
C12 C11 H11 119.7
C10 C11 H11 119.7
C13 C12 C11 119.9(4)
C13 C12 H12 120.0
C11 C12 H12 120.0
C12 C13 C14 120.3(4)
C12 C13 H13 119.8
C14 C13 H13 119.8
C13 C14 C15 120.2(4)
C13 C14 H14 119.9
C15 C14 H14 119.9
C10 C15 C14 120.1(4)
C10 C15 H15 120.0
C14 C15 H15 120.0
C17 C16 C21 119.7(4)
C17 C16 N1 118.0(4)
C21 C16 N1 122.3(4)
C18 C17 C16 121.1(5)
C18 C17 H17 119.5
C16 C17 H17 119.5
C19 C18 C17 119.9(5)
C19 C18 H18 120.0
C17 C18 H18 120.0
C18 C19 C20 120.0(5)
C18 C19 H19 120.0
C20 C19 H19 120.0
C19 C20 C21 120.6(5)
C19 C20 H20 119.7
C21 C20 H20 119.7
C16 C21 C20 118.7(5)
C16 C21 H21 120.6
C20 C21 H21 120.6

loop_
_geom_bond_atom_site_label_1
_geom_bond_atom_site_label_2
_geom_bond_distance
O1 C7 1.252(5)
N1 C9 1.347(5)
N1 C16 1.416(5)
N1 H1 0.8600
C1 C6 1.373(6)
C1 C2 1.386(6)
C1 H1A 0.9300
C2 C3 1.369(7)
C2 H2 0.9300
C3 C4 1.377(8)
C3 H3 0.9300
C4 C5 1.382(7)
C4 H4 0.9300
C5 C6 1.393(6)
C5 H5 0.9300
C6 C7 1.502(6)
C7 C8 1.416(5)
C8 C9 1.368(6)
C8 H8 0.9300
C9 C10 1.486(5)
C10 C15 1.372(6)
C10 C11 1.388(6)
C11 C12 1.377(6)
C11 H11 0.9300
C12 C13 1.362(6)
C12 H12 0.9300
C13 C14 1.362(7)
C13 H13 0.9300
C14 C15 1.391(6)
C14 H14 0.9300
C15 H15 0.9300
C16 C17 1.369(6)
C16 C21 1.384(6)
C17 C18 1.366(7)
C17 H17 0.9300
C18 C19 1.363(8)
C18 H18 0.9300
C19 C20 1.369(8)
C19 H19 0.9300
C20 C21 1.389(7)
C20 H20 0.9300
C21 H21 0.9300

loop_
_geom_hbond_atom_site_label_D
_geom_hbond_atom_site_label_H
_geom_hbond_atom_site_label_A
_geom_hbond_site_symmetry_A
_geom_hbond_distance_DH
_geom_hbond_distance_HA
_geom_hbond_distance_DA
_geom_hbond_angle_DHA
N1 H1 O1 . 0.86 1.94 2.643(5) 138
C18 H18 Cg 2_645 0.93 2.84 3.6270(10) 142

loop_
_geom_torsion_atom_site_label_1
_geom_torsion_atom_site_label_2
_geom_torsion_atom_site_label_3
_geom_torsion_atom_site_label_4
_geom_torsion
C6 C1 C2 C3 -1.5(7)
C1 C2 C3 C4 0.4(7)
C2 C3 C4 C5 0.9(8)
C3 C4 C5 C6 -1.2(7)
C2 C1 C6 C5 1.2(6)
C2 C1 C6 C7 -177.8(4)
C4 C5 C6 C1 0.2(6)
C4 C5 C6 C7 179.2(4)
C1 C6 C7 O1 146.2(4)
C5 C6 C7 O1 -32.8(6)
C1 C6 C7 C8 -35.9(6)
C5 C6 C7 C8 145.0(4)
O1 C7 C8 C9 0.5(7)
C6 C7 C8 C9 -177.2(4)
C16 N1 C9 C8 -176.4(4)
C16 N1 C9 C10 9.3(7)
C7 C8 C9 N1 -1.0(6)
C7 C8 C9 C10 173.4(4)
N1 C9 C10 C15 -127.2(5)
C8 C9 C10 C15 58.4(6)
N1 C9 C10 C11 56.6(6)
C8 C9 C10 C11 -117.8(5)
C15 C10 C11 C12 -0.9(7)
C9 C10 C11 C12 175.3(4)
C10 C11 C12 C13 1.0(7)
C11 C12 C13 C14 -0.4(8)
C12 C13 C14 C15 -0.1(8)
C11 C10 C15 C14 0.3(7)
C9 C10 C15 C14 -175.9(4)
C13 C14 C15 C10 0.2(8)
C9 N1 C16 C17 -143.8(4)
C9 N1 C16 C21 38.9(7)
C21 C16 C17 C18 -0.4(6)
N1 C16 C17 C18 -177.7(4)
C16 C17 C18 C19 -1.1(7)
C17 C18 C19 C20 1.6(8)
C18 C19 C20 C21 -0.5(8)
C17 C16 C21 C20 1.4(7)
N1 C16 C21 C20 178.6(4)
C19 C20 C21 C16 -0.9(8)

loop_
_cod_related_entry_id
_cod_related_entry_database
_cod_related_entry_code
1 ChemSpider 4737507
